data_9010324
loop_
_publ_author_name
'Nestola, F.'
'Tribaudino, M.'
'Ballaran, T. B.'
'Liebske, C.'
'Bruno, M.'

_publ_section_title
;
 The crystal structures of pyroxenes along the jadeite - hedenbergite and
 jadeite - aegirine joins
 Sample: Jd74Ae26
;
_journal_name_full 'American Mineralogist'
_journal_page_first 1492
_journal_page_last 1501
_journal_paper_doi 10.2138/am.2007.2540
_journal_volume 92
_journal_year 2007
_chemical_compound_source Synthetic
_chemical_formula_sum 'Al0.74 Fe0.26 Na O6 Si2'
_chemical_name_mineral Jadeite
_space_group_IT_number 15
_symmetry_space_group_name_Hall '-C 2yc'
_symmetry_space_group_name_H-M 'C 1 2/c 1'
_cell_angle_alpha 90
_cell_angle_beta 107.570
_cell_angle_gamma 90
_cell_length_a 9.4781
_cell_length_b 8.6180
_cell_length_c 5.2449
_cell_formula_units_Z 4
_cell_volume 408.429
_database_code_amcsd 0004446
_exptl_crystal_density_diffrn 3.409
_cod_original_formula_sum 'Na (Al.74 Fe.26) Si2 O6'
_cod_database_code 9010324

loop_
_space_group_symop_operation_xyz
x,y,z
1/2+x,1/2+y,z
x,-y,1/2+z
1/2+x,1/2-y,1/2+z
-x,y,1/2-z
1/2-x,1/2+y,1/2-z
-x,-y,-z
1/2-x,1/2-y,-z

loop_
_atom_site_aniso_label
_atom_site_aniso_U_11
_atom_site_aniso_U_22
_atom_site_aniso_U_33
_atom_site_aniso_U_12
_atom_site_aniso_U_13
_atom_site_aniso_U_23
NaM2 0.01430 0.00760 0.00940 0.00000 -0.00080 0.00000
AlM1 0.00500 0.00470 0.00500 0.00000 0.00120 0.00000
Fe3+M1 0.00500 0.00470 0.00500 0.00000 0.00120 0.00000
SiT 0.00420 0.00460 0.00450 -0.00024 0.00125 -0.00023
O1 0.00460 0.00690 0.00700 0.00010 0.00140 -0.00010
O2 0.00940 0.00520 0.00850 -0.00190 0.00270 -0.00070
O3 0.00620 0.00850 0.00570 0.00010 0.00190 -0.00210

loop_
_atom_site_label
_atom_site_fract_x
_atom_site_fract_y
_atom_site_fract_z
_atom_site_occupancy
_atom_site_U_iso_or_equiv
NaM2 0.00000 0.30029 0.25000 1.00000 0.01140
AlM1 0.00000 0.90369 0.25000 0.74000 0.00494
Fe3+M1 0.00000 0.90369 0.25000 0.26000 0.00494
SiT 0.29055 0.09232 0.22978 1.00000 0.00443
O1 0.11032 0.07663 0.13030 1.00000 0.00630
O2 0.36029 0.26139 0.29520 1.00000 0.00780
O3 0.35324 0.00755 0.00750 1.00000 0.00680

loop_
_cod_related_entry_id
_cod_related_entry_database
_cod_related_entry_code
1 AMCSD 0004446
